data_7202295
loop_
_publ_author_name
'Howie, R. Alan'
'de Lima, Geraldo M.'
'Menezes, Daniele C.'
'Wardell, James L.'
'Wardell, Solange M. S. V.'
'Young, David J.'
'Tiekink, Edward R. T.'

_publ_section_title
;
 The influence of cation upon the supramolecular aggregation patterns
 of dithiocarbamate anions functionalised with hydrogen bonding
 capacity---the prevalence of charge-assisted O--H&#x22EF;S
 interactions
;
_journal_issue 11
_journal_name_full CrystEngComm
_journal_page_first 1626
_journal_paper_doi 10.1039/b809730e
_journal_volume 10
_journal_year 2008
_chemical_formula_moiety 'C6 H13 N2, C5 H10 N O S2 '
_chemical_formula_sum 'C11 H23 N3 O S2'
_chemical_formula_weight 277.44
_chemical_name_systematic
;
?
;
_space_group_IT_number 2
_symmetry_cell_setting triclinic
_symmetry_space_group_name_Hall '-P 1'
_symmetry_space_group_name_H-M 'P -1'
_atom_sites_solution_hydrogens geom
_atom_sites_solution_primary direct
_atom_sites_solution_secondary difmap
_audit_creation_method SHELXL-97
_cell_angle_alpha 84.292(1)
_cell_angle_beta 77.195(1)
_cell_angle_gamma 85.278(1)
_cell_formula_units_Z 2
_cell_length_a 7.7319(2)
_cell_length_b 9.5151(2)
_cell_length_c 9.5940(2)
_cell_measurement_reflns_used 3160
_cell_measurement_temperature 120(2)
_cell_measurement_theta_max 27.5
_cell_measurement_theta_min 2.9
_cell_volume 683.54(3)
_computing_cell_refinement 'DENZO (Otwinowski & Minor, 1997) and COLLECT'
_computing_data_collection 'COLLECT (Hooft, 1998)'
_computing_data_reduction 'DENZO and COLLECT'
_computing_molecular_graphics 'ORTEP-3 for Windows (Farrugia, 1997)'
_computing_publication_material 'SHELXL-97 and PLATON (Spek, 2003)'
_computing_structure_refinement 'SHELXL-97 (Sheldrick, 1997)'
_computing_structure_solution 'SHELXS-86 (Sheldrick, 1990)'
_diffrn_ambient_temperature 120(2)
_diffrn_detector_area_resol_mean 9.091
_diffrn_measured_fraction_theta_full 0.998
_diffrn_measured_fraction_theta_max 0.998
_diffrn_measurement_device_type 'Bruker-Nonius 95mm CCD camera on \k-goniostat'
_diffrn_measurement_method '\f and \w scans'
_diffrn_radiation_monochromator graphite
_diffrn_radiation_source 'Bruker-Nonius FR591 rotating anode'
_diffrn_radiation_type MoK\a
_diffrn_radiation_wavelength 0.71069
_diffrn_reflns_av_R_equivalents 0.036
_diffrn_reflns_av_sigmaI/netI 0.028
_diffrn_reflns_limit_h_max 10
_diffrn_reflns_limit_h_min -10
_diffrn_reflns_limit_k_max 12
_diffrn_reflns_limit_k_min -12
_diffrn_reflns_limit_l_max 12
_diffrn_reflns_limit_l_min -12
_diffrn_reflns_number 16659
_diffrn_reflns_theta_full 27.5
_diffrn_reflns_theta_max 27.5
_diffrn_reflns_theta_min 2.9
_diffrn_standards_decay_% 0
_diffrn_standards_number 0
_exptl_absorpt_coefficient_mu 0.379
_exptl_absorpt_correction_T_max 0.928
_exptl_absorpt_correction_T_min 0.751
_exptl_absorpt_correction_type multi-scan
_exptl_absorpt_process_details 'SADABS (Sheldrick, 2003)'
_exptl_crystal_colour colourless
_exptl_crystal_density_diffrn 1.348
_exptl_crystal_density_method 'not measured'
_exptl_crystal_description block
_exptl_crystal_F_000 300
_exptl_crystal_size_max 0.60
_exptl_crystal_size_mid 0.40
_exptl_crystal_size_min 0.20
_refine_diff_density_max 0.56
_refine_diff_density_min -0.66
_refine_diff_density_rms 0.235
_refine_ls_extinction_method none
_refine_ls_goodness_of_fit_ref 1.18
_refine_ls_hydrogen_treatment constr
_refine_ls_matrix_type full
_refine_ls_number_parameters 155
_refine_ls_number_reflns 3141
_refine_ls_number_restraints 0
_refine_ls_restrained_S_all 1.18
_refine_ls_R_factor_all 0.042
_refine_ls_R_factor_gt 0.037
_refine_ls_shift/su_max <0.001
_refine_ls_shift/su_mean 0.000
_refine_ls_structure_factor_coef Fsqd
_refine_ls_weighting_details 'calc w=1/[\s^2^(Fo^2^)+(0.0600P)^2^+0.2276P] where P=(Fo^2^+2Fc^2^)/3'
_refine_ls_weighting_scheme calc
_refine_ls_wR_factor_gt 0.106
_refine_ls_wR_factor_ref 0.111
_reflns_number_gt 2780
_reflns_number_total 3141
_reflns_threshold_expression I>2\s(I)
_cod_data_source_file b809730e.txt
_cod_data_source_block 4
_cod_original_sg_symbol_Hall '-P 1 '
_cod_database_code 7202295

loop_
_symmetry_equiv_pos_as_xyz
'x, y, z'
'-x, -y, -z'

loop_
_atom_site_label
_atom_site_type_symbol
_atom_site_fract_x
_atom_site_fract_y
_atom_site_fract_z
_atom_site_U_iso_or_equiv
_atom_site_adp_type
_atom_site_occupancy
_atom_site_symmetry_multiplicity
_atom_site_calc_flag
_atom_site_refinement_flags
_atom_site_disorder_assembly
_atom_site_disorder_group
S1 S 0.81519(5) 0.41919(4) 0.22507(4) 0.01881(13) Uani 1 1 d . . .
S2 S 0.52145(5) 0.23312(4) 0.23615(4) 0.01719(13) Uani 1 1 d . . .
O1 O 0.69048(19) -0.19688(13) 0.43566(14) 0.0279(3) Uani 1 1 d . . .
H1 H 0.6326 -0.2173 0.5193 0.042 Uiso 1 1 calc R . .
N1 N 0.85085(17) 0.13860(14) 0.25068(13) 0.0129(3) Uani 1 1 d . . .
N2 N 0.40050(18) 0.56798(14) 0.23804(14) 0.0155(3) Uani 1 1 d . . .
H2 H 0.4785 0.4879 0.2308 0.019 Uiso 1 1 calc R . .
N3 N 0.18865(17) 0.78495(14) 0.25759(15) 0.0167(3) Uani 1 1 d . . .
C1 C 0.7407(2) 0.25409(16) 0.23938(16) 0.0136(3) Uani 1 1 d . . .
C2 C 0.7929(2) -0.00552(16) 0.26740(16) 0.0141(3) Uani 1 1 d . . .
H2A H 0.8892 -0.0689 0.2164 0.017 Uiso 1 1 calc R . .
H2B H 0.6880 -0.0077 0.2246 0.017 Uiso 1 1 calc R . .
C3 C 0.7461(2) -0.05701(17) 0.42456(17) 0.0182(3) Uani 1 1 d . . .
H3A H 0.8508 -0.0559 0.4679 0.022 Uiso 1 1 calc R . .
H3B H 0.6494 0.0056 0.4762 0.022 Uiso 1 1 calc R . .
C4 C 1.0416(2) 0.14807(17) 0.24343(17) 0.0150(3) Uani 1 1 d . . .
H4A H 1.0858 0.0650 0.2991 0.018 Uiso 1 1 calc R . .
H4B H 1.0594 0.2341 0.2874 0.018 Uiso 1 1 calc R . .
C5 C 1.1473(2) 0.1535(2) 0.09030(18) 0.0217(4) Uani 1 1 d . . .
H5A H 1.2735 0.1597 0.0893 0.033 Uiso 1 1 calc R . .
H5B H 1.1053 0.2367 0.0354 0.033 Uiso 1 1 calc R . .
H5C H 1.1315 0.0677 0.0470 0.033 Uiso 1 1 calc R . .
C6 C 0.2667(2) 0.55572(19) 0.1512(2) 0.0263(4) Uani 1 1 d . . .
H6A H 0.1964 0.4725 0.1889 0.032 Uiso 1 1 calc R . .
H6B H 0.3265 0.5436 0.0502 0.032 Uiso 1 1 calc R . .
C7 C 0.1446(2) 0.69189(18) 0.1599(2) 0.0228(4) Uani 1 1 d . . .
H7A H 0.1569 0.7422 0.0632 0.027 Uiso 1 1 calc R . .
H7B H 0.0194 0.6672 0.1938 0.027 Uiso 1 1 calc R . .
C8 C 0.3140(3) 0.5801(2) 0.39140(19) 0.0319(5) Uani 1 1 d . . .
H8A H 0.4039 0.5941 0.4471 0.038 Uiso 1 1 calc R . .
H8B H 0.2538 0.4927 0.4324 0.038 Uiso 1 1 calc R . .
C9 C 0.1776(3) 0.7080(2) 0.39828(19) 0.0266(4) Uani 1 1 d . . .
H9A H 0.0564 0.6748 0.4341 0.032 Uiso 1 1 calc R . .
H9B H 0.1997 0.7724 0.4665 0.032 Uiso 1 1 calc R . .
C10 C 0.5022(2) 0.69511(18) 0.1820(2) 0.0255(4) Uani 1 1 d . . .
H10A H 0.5582 0.6896 0.0792 0.031 Uiso 1 1 calc R . .
H10B H 0.5970 0.7012 0.2353 0.031 Uiso 1 1 calc R . .
C11 C 0.3712(2) 0.82538(18) 0.2017(2) 0.0243(4) Uani 1 1 d . . .
H11A H 0.4047 0.8855 0.2688 0.029 Uiso 1 1 calc R . .
H11B H 0.3783 0.8817 0.1083 0.029 Uiso 1 1 calc R . .

loop_
_atom_site_aniso_label
_atom_site_aniso_U_11
_atom_site_aniso_U_22
_atom_site_aniso_U_33
_atom_site_aniso_U_23
_atom_site_aniso_U_13
_atom_site_aniso_U_12
S1 0.0183(2) 0.0122(2) 0.0260(2) 0.00058(16) -0.00589(16) -0.00081(15)
S2 0.0119(2) 0.0167(2) 0.0226(2) 0.00077(15) -0.00472(15) 0.00096(15)
O1 0.0415(8) 0.0164(6) 0.0233(6) 0.0009(5) 0.0011(6) -0.0121(5)
N1 0.0119(6) 0.0128(6) 0.0138(6) 0.0005(5) -0.0032(5) 0.0001(5)
N2 0.0159(7) 0.0136(6) 0.0164(6) -0.0019(5) -0.0035(5) 0.0044(5)
N3 0.0148(7) 0.0146(6) 0.0209(7) -0.0026(5) -0.0049(5) 0.0018(5)
C1 0.0137(7) 0.0155(7) 0.0103(7) 0.0001(5) -0.0013(5) 0.0006(6)
C2 0.0150(7) 0.0115(7) 0.0157(7) -0.0012(6) -0.0038(6) 0.0001(6)
C3 0.0225(8) 0.0145(8) 0.0173(8) -0.0002(6) -0.0028(6) -0.0047(6)
C4 0.0123(7) 0.0165(7) 0.0170(7) -0.0003(6) -0.0055(6) 0.0003(6)
C5 0.0129(8) 0.0325(10) 0.0189(8) 0.0013(7) -0.0035(6) -0.0011(6)
C6 0.0245(9) 0.0206(9) 0.0396(10) -0.0130(8) -0.0173(8) 0.0056(7)
C7 0.0214(9) 0.0195(8) 0.0315(9) -0.0064(7) -0.0141(7) 0.0045(7)
C8 0.0426(12) 0.0284(10) 0.0169(8) 0.0030(7) 0.0022(8) 0.0140(8)
C9 0.0305(10) 0.0255(9) 0.0192(8) -0.0019(7) 0.0007(7) 0.0091(7)
C10 0.0163(8) 0.0179(8) 0.0408(11) -0.0020(7) -0.0036(7) -0.0006(6)
C11 0.0170(8) 0.0141(8) 0.0408(10) -0.0006(7) -0.0051(7) -0.0004(6)

loop_
_atom_type_symbol
_atom_type_description
_atom_type_scat_dispersion_real
_atom_type_scat_dispersion_imag
_atom_type_scat_source
C C 0.0033 0.0016 'International Tables Vol C Tables 4.2.6.8 and 6.1.1.4'
H H 0.0000 0.0000 'International Tables Vol C Tables 4.2.6.8 and 6.1.1.4'
N N 0.0061 0.0033 'International Tables Vol C Tables 4.2.6.8 and 6.1.1.4'
O O 0.0106 0.0060 'International Tables Vol C Tables 4.2.6.8 and 6.1.1.4'
S S 0.1246 0.1234 'International Tables Vol C Tables 4.2.6.8 and 6.1.1.4'

loop_
_geom_angle_atom_site_label_1
_geom_angle_atom_site_label_2
_geom_angle_atom_site_label_3
_geom_angle
_geom_angle_site_symmetry_1
_geom_angle_site_symmetry_3
_geom_angle_publ_flag
C3 O1 H1 109.5 . . ?
C1 N1 C2 123.18(13) . . ?
C1 N1 C4 122.18(13) . . ?
C2 N1 C4 114.61(12) . . ?
C6 N2 C8 111.03(15) . . ?
C6 N2 C10 109.42(14) . . ?
C8 N2 C10 109.30(14) . . ?
C6 N2 H2 109.0 . . ?
C8 N2 H2 109.0 . . ?
C10 N2 H2 109.0 . . ?
C9 N3 C7 109.02(14) . . ?
C9 N3 C11 108.91(14) . . ?
C7 N3 C11 108.37(13) . . ?
N1 C1 S1 120.88(12) . . ?
N1 C1 S2 119.16(12) . . ?
S1 C1 S2 119.95(9) . . ?
N1 C2 C3 110.11(12) . . ?
N1 C2 H2A 109.6 . . ?
C3 C2 H2A 109.6 . . ?
N1 C2 H2B 109.6 . . ?
C3 C2 H2B 109.6 . . ?
H2A C2 H2B 108.2 . . ?
O1 C3 C2 108.16(12) . . ?
O1 C3 H3A 110.1 . . ?
C2 C3 H3A 110.1 . . ?
O1 C3 H3B 110.1 . . ?
C2 C3 H3B 110.1 . . ?
H3A C3 H3B 108.4 . . ?
N1 C4 C5 111.56(12) . . ?
N1 C4 H4A 109.3 . . ?
C5 C4 H4A 109.3 . . ?
N1 C4 H4B 109.3 . . ?
C5 C4 H4B 109.3 . . ?
H4A C4 H4B 108.0 . . ?
C4 C5 H5A 109.5 . . ?
C4 C5 H5B 109.5 . . ?
H5A C5 H5B 109.5 . . ?
C4 C5 H5C 109.5 . . ?
H5A C5 H5C 109.5 . . ?
H5B C5 H5C 109.5 . . ?
N2 C6 C7 107.91(13) . . ?
N2 C6 H6A 110.1 . . ?
C7 C6 H6A 110.1 . . ?
N2 C6 H6B 110.1 . . ?
C7 C6 H6B 110.1 . . ?
H6A C6 H6B 108.4 . . ?
N3 C7 C6 111.16(14) . . ?
N3 C7 H7A 109.4 . . ?
C6 C7 H7A 109.4 . . ?
N3 C7 H7B 109.4 . . ?
C6 C7 H7B 109.4 . . ?
H7A C7 H7B 108.0 . . ?
N2 C8 C9 107.56(14) . . ?
N2 C8 H8A 110.2 . . ?
C9 C8 H8A 110.2 . . ?
N2 C8 H8B 110.2 . . ?
C9 C8 H8B 110.2 . . ?
H8A C8 H8B 108.5 . . ?
N3 C9 C8 111.28(13) . . ?
N3 C9 H9A 109.4 . . ?
C8 C9 H9A 109.4 . . ?
N3 C9 H9B 109.4 . . ?
C8 C9 H9B 109.4 . . ?
H9A C9 H9B 108.0 . . ?
N2 C10 C11 107.61(14) . . ?
N2 C10 H10A 110.2 . . ?
C11 C10 H10A 110.2 . . ?
N2 C10 H10B 110.2 . . ?
C11 C10 H10B 110.2 . . ?
H10A C10 H10B 108.5 . . ?
N3 C11 C10 111.49(14) . . ?
N3 C11 H11A 109.3 . . ?
C10 C11 H11A 109.3 . . ?
N3 C11 H11B 109.3 . . ?
C10 C11 H11B 109.3 . . ?
H11A C11 H11B 108.0 . . ?

loop_
_geom_bond_atom_site_label_1
_geom_bond_atom_site_label_2
_geom_bond_distance
_geom_bond_site_symmetry_2
_geom_bond_publ_flag
S1 C1 1.6998(16) . ?
S2 C1 1.7305(16) . ?
O1 C3 1.4188(19) . ?
O1 H1 0.8400 . ?
N1 C1 1.344(2) . ?
N1 C2 1.4602(19) . ?
N1 C4 1.4711(19) . ?
N2 C6 1.483(2) . ?
N2 C8 1.487(2) . ?
N2 C10 1.487(2) . ?
N2 H2 0.9300 . ?
N3 C9 1.459(2) . ?
N3 C7 1.461(2) . ?
N3 C11 1.463(2) . ?
C2 C3 1.512(2) . ?
C2 H2A 0.9900 . ?
C2 H2B 0.9900 . ?
C3 H3A 0.9900 . ?
C3 H3B 0.9900 . ?
C4 C5 1.513(2) . ?
C4 H4A 0.9900 . ?
C4 H4B 0.9900 . ?
C5 H5A 0.9800 . ?
C5 H5B 0.9800 . ?
C5 H5C 0.9800 . ?
C6 C7 1.537(2) . ?
C6 H6A 0.9900 . ?
C6 H6B 0.9900 . ?
C7 H7A 0.9900 . ?
C7 H7B 0.9900 . ?
C8 C9 1.540(2) . ?
C8 H8A 0.9900 . ?
C8 H8B 0.9900 . ?
C9 H9A 0.9900 . ?
C9 H9B 0.9900 . ?
C10 C11 1.534(2) . ?
C10 H10A 0.9900 . ?
C10 H10B 0.9900 . ?
C11 H11A 0.9900 . ?
C11 H11B 0.9900 . ?

loop_
_geom_torsion_atom_site_label_1
_geom_torsion_atom_site_label_2
_geom_torsion_atom_site_label_3
_geom_torsion_atom_site_label_4
_geom_torsion
_geom_torsion_site_symmetry_1
_geom_torsion_site_symmetry_2
_geom_torsion_site_symmetry_3
_geom_torsion_site_symmetry_4
_geom_torsion_publ_flag
C2 N1 C1 S1 178.17(11) . . . . ?
C4 N1 C1 S1 -3.4(2) . . . . ?
C2 N1 C1 S2 -3.0(2) . . . . ?
C4 N1 C1 S2 175.41(11) . . . . ?
C1 N1 C2 C3 -94.12(17) . . . . ?
C4 N1 C2 C3 87.34(15) . . . . ?
N1 C2 C3 O1 179.92(13) . . . . ?
C1 N1 C4 C5 -86.93(18) . . . . ?
C2 N1 C4 C5 91.62(16) . . . . ?
C8 N2 C6 C7 62.19(19) . . . . ?
C10 N2 C6 C7 -58.54(18) . . . . ?
C9 N3 C7 C6 -56.65(19) . . . . ?
C11 N3 C7 C6 61.75(19) . . . . ?
N2 C6 C7 N3 -4.1(2) . . . . ?
C6 N2 C8 C9 -56.4(2) . . . . ?
C10 N2 C8 C9 64.42(19) . . . . ?
C7 N3 C9 C8 62.69(19) . . . . ?
C11 N3 C9 C8 -55.37(19) . . . . ?
N2 C8 C9 N3 -6.0(2) . . . . ?
C6 N2 C10 C11 63.32(18) . . . . ?
C8 N2 C10 C11 -58.45(19) . . . . ?
C9 N3 C11 C10 61.71(19) . . . . ?
C7 N3 C11 C10 -56.77(19) . . . . ?
N2 C10 C11 N3 -4.4(2) . . . . ?

loop_
_cod_related_entry_id
_cod_related_entry_database
_cod_related_entry_code
1 ChemSpider 30653639
